data_4130737
loop_
_publ_author_name
'Byrne, Peter A.'
'Karaghiosoff, Konstantin'
'Mayr, Herbert'

_publ_section_title
;
 Ambident Reactivity of Acetyl- and Formyl-Stabilized Phosphonium Ylides.
;
_journal_issue 35
_journal_name_full 'Journal of the American Chemical Society'
_journal_page_first 11272
_journal_page_last 11281
_journal_paper_doi 10.1021/jacs.6b06264
_journal_volume 138
_journal_year 2016
_chemical_formula_moiety 'C35 H32 O P, C F3 O3 S'
_chemical_formula_sum 'C36 H32 F3 O4 P S'
_chemical_formula_weight 648.64
_chemical_name_systematic
;
(Z)-(2-(di-p-tolylmethoxy)vinyl)triphenylphosphonium 
trifluoromethanesulfonate
;
_space_group_crystal_system monoclinic
_space_group_IT_number 14
_space_group_name_Hall '-P 2yn'
_space_group_name_H-M_alt 'P 1 21/n 1'
_atom_sites_solution_hydrogens geom
_audit_creation_method SHELXL-2014
_cell_angle_alpha 90
_cell_angle_beta 97.655(3)
_cell_angle_gamma 90
_cell_formula_units_Z 4
_cell_length_a 9.9287(3)
_cell_length_b 23.4031(7)
_cell_length_c 13.6432(4)
_cell_measurement_reflns_used 5652
_cell_measurement_temperature 123(2)
_cell_measurement_theta_max 29.7080
_cell_measurement_theta_min 4.5920
_cell_volume 3141.91(16)
_computing_cell_refinement
;
CrysAlisPro, Agilent Technologies,
Version 1.171.37.33 (release 27-03-2014 CrysAlis171 .NET)
(compiled Mar 27 2014,17:12:48)
;
_computing_data_collection
;
CrysAlisPro, Agilent Technologies,
Version 1.171.37.33 (release 27-03-2014 CrysAlis171 .NET)
(compiled Mar 27 2014,17:12:48)
;
_computing_data_reduction
;
CrysAlisPro, Agilent Technologies,
Version 1.171.37.33 (release 27-03-2014 CrysAlis171 .NET)
(compiled Mar 27 2014,17:12:48)
;
_computing_molecular_graphics
;
'ORTEP (M. N. Burnett, C. K. Johnson, ORTEP-III: Oak Ridge Thermal Ellipsoid
# Plot Program for Crystal Structure Illustrations, Oak Ridge National
# Laboratory Report ORNL-6895, 1996). Windows version (L. J. Farrugia, Univ.
# Glasgow) used --- SCHAKAL (E. Keller, University of  Freiburg (Breisgau),
# Germany, 1995)'
;
_computing_publication_material
;
PLATON (A. L. Spek, Acta Crystallogr, Sect. A, 1990, 46, C34, 1995 version).
# --- T.B.Cohen, Pure Appl. Chem. 1996,68,2339-2359 (atomic masses).
;
_computing_structure_refinement 'SHELXL-2014 (Sheldrick, 2014)'
_computing_structure_solution 'SHELXS-97 (Sheldrick, 1990)'
_diffrn_ambient_temperature 123(2)
_diffrn_detector_area_resol_mean 15.9809
_diffrn_measured_fraction_theta_full 0.993
_diffrn_measured_fraction_theta_max 0.994
_diffrn_measurement_device_type 'Xcalibur, Sapphire3'
_diffrn_measurement_method '\w scans'
_diffrn_radiation_type MoK\a
_diffrn_radiation_wavelength 0.71073
_diffrn_reflns_av_R_equivalents 0.0394
_diffrn_reflns_av_unetI/netI 0.0386
_diffrn_reflns_Laue_measured_fraction_full 0.993
_diffrn_reflns_Laue_measured_fraction_max 0.994
_diffrn_reflns_limit_h_max 12
_diffrn_reflns_limit_h_min -12
_diffrn_reflns_limit_k_max 30
_diffrn_reflns_limit_k_min -29
_diffrn_reflns_limit_l_max 15
_diffrn_reflns_limit_l_min -17
_diffrn_reflns_number 26635
_diffrn_reflns_point_group_measured_fraction_full 0.993
_diffrn_reflns_point_group_measured_fraction_max 0.994
_diffrn_reflns_theta_full 25.242
_diffrn_reflns_theta_max 27.103
_diffrn_reflns_theta_min 4.226
_diffrn_source 'Enhance (Mo) X-ray Source'
_exptl_absorpt_coefficient_mu 0.211
_exptl_absorpt_correction_T_max 1.00000
_exptl_absorpt_correction_T_min 0.93499
_exptl_absorpt_correction_type multi-scan
_exptl_absorpt_process_details
;
CrysAlisPro, Agilent Technologies,
Version 1.171.37.33 (release 27-03-2014 CrysAlis171 .NET)
(compiled Mar 27 2014,17:12:48)
Empirical absorption correction using spherical harmonics,
implemented in SCALE3 ABSPACK scaling algorithm.
;
_exptl_crystal_colour colorless
_exptl_crystal_density_diffrn 1.371
_exptl_crystal_description block
_exptl_crystal_F_000 1352
_exptl_crystal_size_max 0.400
_exptl_crystal_size_mid 0.250
_exptl_crystal_size_min 0.150
_refine_diff_density_max 0.794
_refine_diff_density_min -0.399
_refine_diff_density_rms 0.055
_refine_ls_extinction_method none
_refine_ls_goodness_of_fit_ref 1.029
_refine_ls_hydrogen_treatment mixed
_refine_ls_matrix_type full
_refine_ls_number_parameters 436
_refine_ls_number_reflns 6898
_refine_ls_number_restraints 0
_refine_ls_restrained_S_all 1.029
_refine_ls_R_factor_all 0.0703
_refine_ls_R_factor_gt 0.0482
_refine_ls_shift/su_max 0.000
_refine_ls_shift/su_mean 0.000
_refine_ls_structure_factor_coef Fsqd
_refine_ls_weighting_details 'w=1/[\s^2^(Fo^2^)+(0.0581P)^2^+1.8331P] where P=(Fo^2^+2Fc^2^)/3'
_refine_ls_weighting_scheme calc
_refine_ls_wR_factor_gt 0.1160
_refine_ls_wR_factor_ref 0.1309
_reflns_Friedel_coverage 0.000
_reflns_number_gt 5172
_reflns_number_total 6898
_reflns_threshold_expression 'I > 2\s(I)'
_cod_data_source_file ja6b06264_si_002.cif
_cod_data_source_block test1
_cod_original_sg_symbol_H-M 'P 21/n'
_cod_database_code 4130737
_shelx_space_group_comment
;
The symmetry employed for this shelxl refinement is uniquely defined
by the following loop, which should always be used as a source of
symmetry information in preference to the above space-group names.
They are only intended as comments.
;
_shelx_estimated_absorpt_t_min 0.920
_shelx_estimated_absorpt_t_max 0.969
_shelxl_version_number 2014-3

loop_
_space_group_symop_operation_xyz
'x, y, z'
'-x+1/2, y+1/2, -z+1/2'
'-x, -y, -z'
'x-1/2, -y-1/2, z-1/2'

loop_
_atom_site_label
_atom_site_type_symbol
_atom_site_fract_x
_atom_site_fract_y
_atom_site_fract_z
_atom_site_U_iso_or_equiv
_atom_site_adp_type
_atom_site_occupancy
_atom_site_site_symmetry_order
_atom_site_calc_flag
_atom_site_refinement_flags_posn
_atom_site_refinement_flags_adp
P1 P 0.32111(5) 0.14225(2) 0.28322(4) 0.02402(13) Uani 1 1 d . .
S1 S 0.09218(6) 0.35888(3) 0.41658(5) 0.03862(16) Uani 1 1 d . .
O1 O 0.26846(15) 0.01366(6) 0.29025(11) 0.0295(3) Uani 1 1 d . .
F1 F -0.15434(15) 0.33357(8) 0.44850(12) 0.0584(4) Uani 1 1 d . .
F3 F -0.10123(16) 0.30031(8) 0.31170(11) 0.0568(4) Uani 1 1 d . .
C8 C 0.2219(2) -0.15833(9) 0.47398(16) 0.0310(5) Uani 1 1 d . .
H8 H 0.2247(2) -0.2006(11) 0.47742(19) 0.037 Uiso 1 1 calc R U
O2 O 0.11415(19) 0.37102(8) 0.52062(14) 0.0482(4) Uani 1 1 d . .
C32 C 0.1623(2) 0.11681(9) 0.54000(16) 0.0314(5) Uani 1 1 d . .
H32 H 0.081(2) 0.11886(11) 0.5615(7) 0.038 Uiso 1 1 calc R U
F2 F -0.0202(2) 0.26170(7) 0.45019(13) 0.0663(5) Uani 1 1 d . .
C9 C 0.2214(2) -0.13161(9) 0.38359(16) 0.0289(5) Uani 1 1 d . .
H9 H 0.2229(2) -0.1544(6) 0.3242(15) 0.035 Uiso 1 1 calc R U
C7 C 0.2186(2) -0.12682(9) 0.56054(16) 0.0305(5) Uani 1 1 d . .
C28 C 0.5226(2) 0.28990(10) 0.35891(18) 0.0364(5) Uani 1 1 d . .
H28 H 0.5349(4) 0.3152(7) 0.4136(16) 0.044 Uiso 1 1 calc R U
C3 C 0.2154(2) -0.04480(8) 0.27658(16) 0.0275(4) Uani 1 1 d . .
H3 H 0.2708(15) -0.0654(6) 0.2400(10) 0.033 Uiso 1 1 calc R U
C33 C 0.2757(2) 0.10103(9) 0.60446(16) 0.0323(5) Uani 1 1 d . .
H33 H 0.2680(3) 0.0936(2) 0.6678(19) 0.039 Uiso 1 1 calc R U
C6 C 0.2165(2) -0.06789(10) 0.55254(16) 0.0328(5) Uani 1 1 d . .
H6 H 0.2149(2) -0.0455(6) 0.6107(16) 0.039 Uiso 1 1 calc R U
C10 C 0.2185(2) -0.15579(11) 0.65869(17) 0.0400(6) Uani 1 1 d . .
H10A H 0.2643(18) -0.1329(5) 0.7087(9) 0.060 Uiso 1 1 calc R U
H10B H 0.2623(18) -0.1912(7) 0.6579(5) 0.060 Uiso 1 1 calc R U
H10C H 0.1288(15) -0.1614(7) 0.6707(7) 0.060 Uiso 1 1 calc R U
C34 C 0.4004(2) 0.09672(10) 0.57120(17) 0.0366(5) Uani 1 1 d . .
H34 H 0.472(2) 0.0866(3) 0.6126(13) 0.044 Uiso 1 1 calc R U
C30 C 0.3002(2) 0.12520(8) 0.40858(14) 0.0244(4) Uani 1 1 d . .
C2 C 0.3623(2) 0.02997(9) 0.23464(15) 0.0263(4) Uani 1 1 d . .
H2 H 0.4065(11) 0.0013(7) 0.1992(9) 0.032 Uiso 1 1 calc R U
C5 C 0.2167(2) -0.04030(9) 0.46256(16) 0.0312(5) Uani 1 1 d . .
H5 H 0.2156(2) -0.0010(11) 0.45959(18) 0.037 Uiso 1 1 calc R U
C27 C 0.5787(2) 0.30270(10) 0.27442(17) 0.0327(5) Uani 1 1 d . .
H27 H 0.6261(14) 0.3354(10) 0.2712(2) 0.039 Uiso 1 1 calc R U
C14 C -0.1814(3) -0.02595(9) 0.10568(16) 0.0339(5) Uani 1 1 d . .
C29 C 0.4481(2) 0.23997(9) 0.36394(17) 0.0319(5) Uani 1 1 d . .
H29 H 0.4077(11) 0.2307(3) 0.4246(16) 0.038 Uiso 1 1 calc R U
O3 O 0.19511(19) 0.32579(9) 0.37917(17) 0.0603(6) Uani 1 1 d . .
C11 C 0.0751(2) -0.04080(8) 0.21908(15) 0.0269(4) Uani 1 1 d . .
C23 C 0.1263(3) 0.21938(10) 0.20141(17) 0.0360(5) Uani 1 1 d . .
H23 H 0.1859(18) 0.2477(9) 0.2292(8) 0.043 Uiso 1 1 calc R U
C24 C 0.4304(2) 0.20312(8) 0.28344(15) 0.0257(4) Uani 1 1 d . .
C26 C 0.5627(2) 0.26574(9) 0.19450(17) 0.0331(5) Uani 1 1 d . .
H26 H 0.6014(12) 0.2742(3) 0.1392(16) 0.040 Uiso 1 1 calc R U
C18 C 0.1604(2) 0.16202(9) 0.21454(14) 0.0271(4) Uani 1 1 d . .
C35 C 0.4134(2) 0.10808(10) 0.47366(17) 0.0329(5) Uani 1 1 d . .
H35 H 0.494(2) 0.10452(15) 0.4524(7) 0.039 Uiso 1 1 calc R U
C4 C 0.2186(2) -0.07223(9) 0.37710(15) 0.0261(4) Uani 1 1 d . .
C22 C 0.0031(3) 0.23439(11) 0.14677(18) 0.0395(6) Uani 1 1 d . .
H22 H -0.0174(7) 0.2699(12) 0.1378(3) 0.047 Uiso 1 1 calc R U
C1 C 0.3969(2) 0.08472(9) 0.22657(15) 0.0283(4) Uani 1 1 d . .
H1 H 0.4629(19) 0.0929(2) 0.1900(10) 0.034 Uiso 1 1 calc R U
C17 C -0.3177(3) -0.01629(11) 0.04475(19) 0.0447(6) Uani 1 1 d . .
H17A H -0.3203(7) 0.0204(7) 0.0173(12) 0.067 Uiso 1 1 calc R U
H17B H -0.3864(12) -0.0198(8) 0.0852(8) 0.067 Uiso 1 1 calc R U
H17C H -0.3309(9) -0.0435(7) -0.0060(12) 0.067 Uiso 1 1 calc R U
C25 C 0.4883(2) 0.21608(9) 0.19829(16) 0.0306(5) Uani 1 1 d . .
H25 H 0.4772(4) 0.1922(7) 0.1462(15) 0.037 Uiso 1 1 calc R U
O4 O 0.0438(2) 0.40636(8) 0.35415(16) 0.0588(5) Uani 1 1 d . .
C13 C -0.1573(3) -0.00910(13) 0.20299(18) 0.0454(6) Uani 1 1 d . .
H13 H -0.234(2) 0.0099(6) 0.2347(10) 0.054 Uiso 1 1 calc R U
C21 C -0.0864(2) 0.19304(11) 0.10692(16) 0.0364(5) Uani 1 1 d . .
H21 H -0.170(3) 0.2037(3) 0.0698(11) 0.044 Uiso 1 1 calc R U
C31 C 0.1742(2) 0.12944(9) 0.44225(16) 0.0284(4) Uani 1 1 d . .
H31 H 0.102(2) 0.1402(3) 0.4011(12) 0.034 Uiso 1 1 calc R U
C19 C 0.0689(2) 0.12000(10) 0.17436(16) 0.0335(5) Uani 1 1 d . .
H19 H 0.0912(7) 0.0807(11) 0.1834(3) 0.040 Uiso 1 1 calc R U
C36 C -0.0537(3) 0.31164(11) 0.40573(18) 0.0410(6) Uani 1 1 d . .
C20 C -0.0542(2) 0.13589(11) 0.12135(17) 0.0368(5) Uani 1 1 d . .
H20 H -0.1155(19) 0.1080(8) 0.0953(8) 0.044 Uiso 1 1 calc R U
C12 C -0.0320(3) -0.01704(13) 0.25959(19) 0.0484(7) Uani 1 1 d . .
H12 H -0.0197(5) -0.0059(4) 0.327(2) 0.058 Uiso 1 1 calc R U
C15 C -0.0767(3) -0.05200(14) 0.0683(2) 0.0627(9) Uani 1 1 d . .
H15 H -0.0907(6) -0.0655(5) 0.004(2) 0.075 Uiso 1 1 calc R U
C16 C 0.0504(3) -0.05920(12) 0.12342(18) 0.0492(7) Uani 1 1 d . .
H16 H 0.117(2) -0.0760(6) 0.0959(10) 0.059 Uiso 1 1 calc R U

loop_
_atom_site_aniso_label
_atom_site_aniso_U_11
_atom_site_aniso_U_22
_atom_site_aniso_U_33
_atom_site_aniso_U_23
_atom_site_aniso_U_13
_atom_site_aniso_U_12
P1 0.0228(3) 0.0234(3) 0.0260(3) -0.0024(2) 0.0039(2) -0.0011(2)
S1 0.0281(3) 0.0359(3) 0.0527(4) 0.0001(3) 0.0083(3) -0.0067(2)
O1 0.0327(8) 0.0238(7) 0.0347(8) -0.0069(6) 0.0139(6) -0.0046(6)
F1 0.0336(8) 0.0851(12) 0.0592(10) -0.0080(9) 0.0162(7) -0.0153(8)
F3 0.0438(9) 0.0812(12) 0.0429(8) -0.0094(8) -0.0031(7) -0.0161(8)
C8 0.0243(11) 0.0273(11) 0.0408(12) 0.0006(9) 0.0026(9) -0.0002(9)
O2 0.0440(10) 0.0447(10) 0.0533(11) -0.0089(8) -0.0029(8) -0.0105(8)
C32 0.0277(11) 0.0377(12) 0.0308(11) -0.0059(9) 0.0111(9) 0.0008(10)
F2 0.0907(14) 0.0388(8) 0.0672(11) 0.0106(8) 0.0019(10) -0.0214(9)
C9 0.0261(11) 0.0268(10) 0.0343(11) -0.0064(9) 0.0051(9) -0.0011(9)
C7 0.0186(10) 0.0359(11) 0.0365(11) 0.0032(9) 0.0020(8) 0.0011(9)
C28 0.0399(13) 0.0297(11) 0.0398(13) -0.0060(10) 0.0056(10) -0.0070(10)
C3 0.0308(11) 0.0218(10) 0.0321(11) -0.0058(8) 0.0120(9) -0.0020(9)
C33 0.0375(13) 0.0344(11) 0.0256(10) -0.0024(9) 0.0062(9) -0.0032(10)
C6 0.0331(12) 0.0365(12) 0.0289(11) -0.0056(9) 0.0041(9) 0.0038(10)
C10 0.0303(12) 0.0515(14) 0.0370(13) 0.0085(11) 0.0003(10) 0.0031(11)
C34 0.0251(11) 0.0463(14) 0.0366(12) 0.0054(10) -0.0026(9) -0.0003(10)
C30 0.0243(10) 0.0241(9) 0.0248(10) -0.0024(8) 0.0035(8) -0.0018(8)
C2 0.0252(10) 0.0276(10) 0.0269(10) -0.0035(8) 0.0059(8) 0.0005(9)
C5 0.0342(12) 0.0246(11) 0.0351(12) -0.0045(9) 0.0059(9) 0.0026(9)
C27 0.0288(11) 0.0260(11) 0.0425(13) 0.0051(9) 0.0011(9) -0.0036(9)
C14 0.0436(13) 0.0265(11) 0.0303(11) 0.0019(9) -0.0002(10) -0.0008(10)
C29 0.0347(12) 0.0301(11) 0.0325(11) -0.0043(9) 0.0102(9) -0.0052(9)
O3 0.0325(10) 0.0625(13) 0.0877(15) -0.0165(11) 0.0143(10) 0.0009(9)
C11 0.0313(11) 0.0228(10) 0.0277(10) -0.0008(8) 0.0084(9) -0.0020(9)
C23 0.0363(13) 0.0332(12) 0.0373(12) 0.0020(10) 0.0001(10) 0.0007(10)
C24 0.0240(10) 0.0234(9) 0.0296(10) 0.0006(8) 0.0032(8) 0.0003(8)
C26 0.0341(12) 0.0332(11) 0.0326(11) 0.0088(9) 0.0059(9) -0.0007(10)
C18 0.0268(11) 0.0306(11) 0.0237(10) -0.0021(8) 0.0029(8) 0.0006(9)
C35 0.0200(10) 0.0422(13) 0.0367(12) 0.0041(10) 0.0047(9) -0.0008(9)
C4 0.0201(10) 0.0281(10) 0.0304(10) -0.0022(8) 0.0050(8) 0.0004(8)
C22 0.0414(14) 0.0338(12) 0.0422(13) 0.0079(10) 0.0020(11) 0.0085(11)
C1 0.0262(11) 0.0301(11) 0.0303(11) -0.0034(8) 0.0099(9) -0.0010(9)
C17 0.0495(16) 0.0426(14) 0.0385(13) 0.0006(11) -0.0065(11) 0.0039(12)
C25 0.0351(12) 0.0290(11) 0.0273(10) 0.0000(9) 0.0021(9) 0.0000(9)
O4 0.0702(14) 0.0408(10) 0.0707(13) 0.0196(9) 0.0284(11) -0.0016(10)
C13 0.0328(13) 0.0695(18) 0.0340(13) -0.0084(12) 0.0055(10) 0.0020(13)
C21 0.0317(12) 0.0517(14) 0.0247(10) 0.0026(10) 0.0003(9) 0.0082(11)
C31 0.0226(10) 0.0333(11) 0.0289(10) -0.0029(8) 0.0022(8) 0.0036(9)
C19 0.0323(12) 0.0305(11) 0.0360(12) -0.0079(9) -0.0016(9) 0.0016(10)
C36 0.0395(14) 0.0450(14) 0.0383(13) 0.0032(11) 0.0046(11) -0.0118(11)
C20 0.0314(12) 0.0444(13) 0.0329(12) -0.0078(10) -0.0020(9) 0.0003(11)
C12 0.0339(13) 0.080(2) 0.0313(12) -0.0160(12) 0.0049(10) 0.0059(13)
C15 0.073(2) 0.077(2) 0.0333(14) -0.0233(14) -0.0107(13) 0.0340(17)
C16 0.0537(16) 0.0573(16) 0.0348(13) -0.0147(12) 0.0000(11) 0.0261(14)

loop_
_atom_type_symbol
_atom_type_description
_atom_type_scat_dispersion_real
_atom_type_scat_dispersion_imag
_atom_type_scat_source
C C 0.0033 0.0016 'International Tables Vol C Tables 4.2.6.8 and 6.1.1.4'
H H 0.0000 0.0000 'International Tables Vol C Tables 4.2.6.8 and 6.1.1.4'
O O 0.0106 0.0060 'International Tables Vol C Tables 4.2.6.8 and 6.1.1.4'
F F 0.0171 0.0103 'International Tables Vol C Tables 4.2.6.8 and 6.1.1.4'
P P 0.1023 0.0942 'International Tables Vol C Tables 4.2.6.8 and 6.1.1.4'
S S 0.1246 0.1234 'International Tables Vol C Tables 4.2.6.8 and 6.1.1.4'

loop_
_geom_angle_atom_site_label_1
_geom_angle_atom_site_label_2
_geom_angle_atom_site_label_3
_geom_angle
C1 P1 C24 108.26(10)
C1 P1 C30 110.91(10)
C24 P1 C30 108.81(9)
C1 P1 C18 111.54(10)
C24 P1 C18 106.93(10)
C30 P1 C18 110.25(10)
O3 S1 O2 116.01(13)
O3 S1 O4 113.82(13)
O2 S1 O4 115.22(12)
O3 S1 C36 104.00(12)
O2 S1 C36 102.48(11)
O4 S1 C36 102.84(12)
C2 O1 C3 117.39(15)
C9 C8 C7 121.2(2)
C9 C8 H8 119.4
C7 C8 H8 119.4
C33 C32 C31 120.2(2)
C33 C32 H32 119.9
C31 C32 H32 119.9
C8 C9 C4 120.4(2)
C8 C9 H9 119.8
C4 C9 H9 119.8
C6 C7 C8 117.5(2)
C6 C7 C10 121.3(2)
C8 C7 C10 121.3(2)
C27 C28 C29 120.1(2)
C27 C28 H28 120.0
C29 C28 H28 120.0
O1 C3 C11 107.39(16)
O1 C3 C4 108.46(16)
C11 C3 C4 113.88(17)
O1 C3 H3 109.0
C11 C3 H3 109.0
C4 C3 H3 109.0
C34 C33 C32 120.1(2)
C34 C33 H33 120.0
C32 C33 H33 120.0
C7 C6 C5 122.1(2)
C7 C6 H6 118.9
C5 C6 H6 118.9
C7 C10 H10A 109.5
C7 C10 H10B 109.5
H10A C10 H10B 109.5
C7 C10 H10C 109.5
H10A C10 H10C 109.5
H10B C10 H10C 109.5
C33 C34 C35 120.5(2)
C33 C34 H34 119.8
C35 C34 H34 119.8
C31 C30 C35 119.59(19)
C31 C30 P1 121.45(16)
C35 C30 P1 118.95(16)
O1 C2 C1 121.91(19)
O1 C2 H2 119.0
C1 C2 H2 119.0
C4 C5 C6 119.7(2)
C4 C5 H5 120.2
C6 C5 H5 120.2
C28 C27 C26 120.4(2)
C28 C27 H27 119.8
C26 C27 H27 119.8
C15 C14 C13 116.6(2)
C15 C14 C17 122.3(2)
C13 C14 C17 121.1(2)
C24 C29 C28 119.7(2)
C24 C29 H29 120.2
C28 C29 H29 120.2
C16 C11 C12 117.5(2)
C16 C11 C3 120.9(2)
C12 C11 C3 121.65(19)
C22 C23 C18 119.7(2)
C22 C23 H23 120.2
C18 C23 H23 120.2
C29 C24 C25 120.03(19)
C29 C24 P1 120.52(16)
C25 C24 P1 119.21(16)
C25 C26 C27 120.1(2)
C25 C26 H26 119.9
C27 C26 H26 119.9
C23 C18 C19 119.6(2)
C23 C18 P1 119.95(17)
C19 C18 P1 120.47(17)
C34 C35 C30 119.8(2)
C34 C35 H35 120.1
C30 C35 H35 120.1
C5 C4 C9 119.1(2)
C5 C4 C3 122.22(19)
C9 C4 C3 118.66(18)
C21 C22 C23 120.7(2)
C21 C22 H22 119.7
C23 C22 H22 119.7
C2 C1 P1 124.43(17)
C2 C1 H1 117.8
P1 C1 H1 117.8
C14 C17 H17A 109.5
C14 C17 H17B 109.5
H17A C17 H17B 109.5
C14 C17 H17C 109.5
H17A C17 H17C 109.5
H17B C17 H17C 109.5
C26 C25 C24 119.7(2)
C26 C25 H25 120.2
C24 C25 H25 120.2
C14 C13 C12 121.8(2)
C14 C13 H13 119.1
C12 C13 H13 119.1
C22 C21 C20 119.9(2)
C22 C21 H21 120.0
C20 C21 H21 120.0
C32 C31 C30 119.8(2)
C32 C31 H31 120.1
C30 C31 H31 120.1
C20 C19 C18 119.8(2)
C20 C19 H19 120.1
C18 C19 H19 120.1
F1 C36 F3 108.0(2)
F1 C36 F2 107.2(2)
F3 C36 F2 107.3(2)
F1 C36 S1 111.66(17)
F3 C36 S1 112.13(17)
F2 C36 S1 110.35(18)
C21 C20 C19 120.3(2)
C21 C20 H20 119.8
C19 C20 H20 119.8
C11 C12 C13 120.9(2)
C11 C12 H12 119.6
C13 C12 H12 119.6
C14 C15 C16 122.3(2)
C14 C15 H15 118.8
C16 C15 H15 118.8
C11 C16 C15 120.9(2)
C11 C16 H16 119.6
C15 C16 H16 119.6

loop_
_geom_bond_atom_site_label_1
_geom_bond_atom_site_label_2
_geom_bond_distance
P1 C1 1.770(2)
P1 C24 1.791(2)
P1 C30 1.795(2)
P1 C18 1.800(2)
S1 O3 1.430(2)
S1 O2 1.4354(19)
S1 O4 1.443(2)
S1 C36 1.812(2)
O1 C2 1.333(2)
O1 C3 1.469(2)
F1 C36 1.326(3)
F3 C36 1.333(3)
C8 C9 1.382(3)
C8 C7 1.396(3)
C8 H8 0.99(3)
C32 C33 1.383(3)
C32 C31 1.386(3)
C32 H32 0.90(3)
F2 C36 1.338(3)
C9 C4 1.393(3)
C9 H9 0.97(2)
C7 C6 1.383(3)
C7 C10 1.501(3)
C28 C27 1.378(3)
C28 C29 1.390(3)
C28 H28 0.95(3)
C3 C11 1.508(3)
C3 C4 1.511(3)
C3 H3 0.93(2)
C33 C34 1.378(3)
C33 H33 0.89(3)
C6 C5 1.387(3)
C6 H6 0.95(3)
C10 H10A 0.936(15)
C10 H10B 0.936(15)
C10 H10C 0.936(15)
C34 C35 1.380(3)
C34 H34 0.88(3)
C30 C31 1.392(3)
C30 C35 1.396(3)
C2 C1 1.335(3)
C2 H2 0.97(2)
C5 C4 1.387(3)
C5 H5 0.92(3)
C27 C26 1.384(3)
C27 H27 0.90(3)
C14 C15 1.361(4)
C14 C13 1.375(3)
C14 C17 1.508(3)
C29 C24 1.389(3)
C29 H29 0.99(2)
C11 C16 1.365(3)
C11 C12 1.379(3)
C23 C22 1.390(3)
C23 C18 1.390(3)
C23 H23 0.93(3)
C24 C25 1.396(3)
C26 C25 1.382(3)
C26 H26 0.91(3)
C18 C19 1.400(3)
C35 H35 0.89(3)
C22 C21 1.376(3)
C22 H22 0.86(3)
C1 H1 0.90(2)
C17 H17A 0.936(16)
C17 H17B 0.936(16)
C17 H17C 0.936(16)
C25 H25 0.90(3)
C13 C12 1.387(4)
C13 H13 1.03(3)
C21 C20 1.383(3)
C21 H21 0.94(3)
C31 H31 0.89(3)
C19 C20 1.386(3)
C19 H19 0.95(3)
C20 H20 0.93(3)
C12 H12 0.95(3)
C15 C16 1.391(4)
C15 H15 0.93(3)
C16 H16 0.89(3)

loop_
_geom_torsion_atom_site_label_1
_geom_torsion_atom_site_label_2
_geom_torsion_atom_site_label_3
_geom_torsion_atom_site_label_4
_geom_torsion
C7 C8 C9 C4 0.5(3)
C9 C8 C7 C6 -0.8(3)
C9 C8 C7 C10 179.7(2)
C2 O1 C3 C11 -104.8(2)
C2 O1 C3 C4 131.74(18)
C31 C32 C33 C34 -1.3(3)
C8 C7 C6 C5 0.4(3)
C10 C7 C6 C5 179.9(2)
C32 C33 C34 C35 0.0(4)
C1 P1 C30 C31 -125.71(18)
C24 P1 C30 C31 115.31(18)
C18 P1 C30 C31 -1.7(2)
C1 P1 C30 C35 55.2(2)
C24 P1 C30 C35 -63.80(19)
C18 P1 C30 C35 179.22(17)
C3 O1 C2 C1 166.27(19)
C7 C6 C5 C4 0.2(3)
C29 C28 C27 C26 -0.8(4)
C27 C28 C29 C24 0.0(4)
O1 C3 C11 C16 109.8(2)
C4 C3 C11 C16 -130.1(2)
O1 C3 C11 C12 -68.2(3)
C4 C3 C11 C12 51.9(3)
C28 C29 C24 C25 0.5(3)
C28 C29 C24 P1 -173.78(18)
C1 P1 C24 C29 -141.76(18)
C30 P1 C24 C29 -21.1(2)
C18 P1 C24 C29 97.94(19)
C1 P1 C24 C25 43.92(19)
C30 P1 C24 C25 164.54(16)
C18 P1 C24 C25 -76.38(18)
C28 C27 C26 C25 1.1(3)
C22 C23 C18 C19 -1.4(3)
C22 C23 C18 P1 178.85(18)
C1 P1 C18 C23 -138.72(18)
C24 P1 C18 C23 -20.5(2)
C30 P1 C18 C23 97.60(19)
C1 P1 C18 C19 41.5(2)
C24 P1 C18 C19 159.69(17)
C30 P1 C18 C19 -82.17(19)
C33 C34 C35 C30 1.3(4)
C31 C30 C35 C34 -1.4(3)
P1 C30 C35 C34 177.72(17)
C6 C5 C4 C9 -0.5(3)
C6 C5 C4 C3 178.4(2)
C8 C9 C4 C5 0.1(3)
C8 C9 C4 C3 -178.84(19)
O1 C3 C4 C5 24.1(3)
C11 C3 C4 C5 -95.4(2)
O1 C3 C4 C9 -156.97(18)
C11 C3 C4 C9 83.5(2)
C18 C23 C22 C21 1.1(4)
O1 C2 C1 P1 -2.3(3)
C24 P1 C1 C2 162.96(19)
C30 P1 C1 C2 43.6(2)
C18 P1 C1 C2 -79.7(2)
C27 C26 C25 C24 -0.6(3)
C29 C24 C25 C26 -0.2(3)
P1 C24 C25 C26 174.15(17)
C15 C14 C13 C12 1.4(4)
C17 C14 C13 C12 -179.2(3)
C23 C22 C21 C20 0.2(4)
C33 C32 C31 C30 1.2(3)
C35 C30 C31 C32 0.2(3)
P1 C30 C31 C32 -178.95(16)
C23 C18 C19 C20 0.5(3)
P1 C18 C19 C20 -179.77(17)
O3 S1 C36 F1 172.51(18)
O2 S1 C36 F1 51.3(2)
O4 S1 C36 F1 -68.6(2)
O3 S1 C36 F3 -66.1(2)
O2 S1 C36 F3 172.69(18)
O4 S1 C36 F3 52.8(2)
O3 S1 C36 F2 53.4(2)
O2 S1 C36 F2 -67.8(2)
O4 S1 C36 F2 172.36(18)
C22 C21 C20 C19 -1.1(4)
C18 C19 C20 C21 0.8(3)
C16 C11 C12 C13 -3.8(4)
C3 C11 C12 C13 174.3(2)
C14 C13 C12 C11 1.9(4)
C13 C14 C15 C16 -2.8(5)
C17 C14 C15 C16 177.8(3)
C12 C11 C16 C15 2.5(4)
C3 C11 C16 C15 -175.6(3)
C14 C15 C16 C11 0.9(5)
